data_4505930
loop_
_publ_author_name
'Chen, Shui-Sheng'
'Chen, Zhi-Hao'
'Fan, Jian'
'Okamura, Taka-aki'
'Bai, Zheng-Shuai'
'Lv, Mei-Fang'
'Sun, Wei-Yin'

_publ_section_title
;
 Synthesis and Characterization of Metal Complexes with Mixed
 4-Imidazole-Containing Tripodal Ligand and Varied Dicarboxylic Acid
;
_journal_issue 5
_journal_name_full 'Crystal Growth &amp; Design'
_journal_page_first 2315
_journal_paper_doi 10.1021/cg2016275
_journal_volume 12
_journal_year 2012
_chemical_formula_moiety 'C23 H16 N6 O5 Zn2, H4 O2'
_chemical_formula_sum 'C23 H20 N6 O7 Zn2'
_chemical_formula_weight 623.15
_chemical_name_systematic
; 
 ? 
;
_space_group_IT_number 14
_symmetry_cell_setting monoclinic
_symmetry_space_group_name_Hall '-P 2yn'
_symmetry_space_group_name_H-M 'P 1 21/n 1'
_atom_sites_solution_hydrogens geom
_atom_sites_solution_primary direct
_atom_sites_solution_secondary difmap
_audit_creation_method SHELXL-97
_cell_angle_alpha 90.00
_cell_angle_beta 102.542(7)
_cell_angle_gamma 90.00
_cell_formula_units_Z 4
_cell_length_a 11.841(4)
_cell_length_b 15.942(6)
_cell_length_c 13.104(4)
_cell_measurement_reflns_used 2333
_cell_measurement_temperature 293(2)
_cell_measurement_theta_max 22.86
_cell_measurement_theta_min 2.18
_cell_volume 2414.6(14)
_computing_cell_refinement 'Bruker SMART'
_computing_data_collection 'Bruker SMART'
_computing_data_reduction 'Bruker SAINT'
_computing_molecular_graphics 'Bruker SHELXTL'
_computing_publication_material 'Bruker SHELXTL'
_computing_structure_refinement 'SHELXL-97 (Sheldrick, 1997)'
_computing_structure_solution 'SHELXS-97 (Sheldrick, 1990)'
_diffrn_ambient_temperature 293(2)
_diffrn_measured_fraction_theta_full 0.999
_diffrn_measured_fraction_theta_max 0.999
_diffrn_measurement_device_type 'Bruker Smart Apex CCD'
_diffrn_measurement_method 'phi and omega scans'
_diffrn_radiation_monochromator graphite
_diffrn_radiation_source 'fine-focus sealed tube'
_diffrn_radiation_type MoK\a
_diffrn_radiation_wavelength 0.71073
_diffrn_reflns_av_R_equivalents 0.1001
_diffrn_reflns_av_sigmaI/netI 0.1023
_diffrn_reflns_limit_h_max 14
_diffrn_reflns_limit_h_min -14
_diffrn_reflns_limit_k_max 18
_diffrn_reflns_limit_k_min -19
_diffrn_reflns_limit_l_max 16
_diffrn_reflns_limit_l_min -9
_diffrn_reflns_number 12857
_diffrn_reflns_theta_full 26.01
_diffrn_reflns_theta_max 26.01
_diffrn_reflns_theta_min 2.04
_exptl_absorpt_coefficient_mu 2.044
_exptl_absorpt_correction_T_max 0.7226
_exptl_absorpt_correction_T_min 0.6507
_exptl_absorpt_correction_type multi-scan
_exptl_absorpt_process_details 'SADABS; Brucker, 2000'
_exptl_crystal_colour colorless
_exptl_crystal_density_diffrn 1.700
_exptl_crystal_density_method 'not measured'
_exptl_crystal_description block
_exptl_crystal_F_000 1244
_exptl_crystal_size_max 0.23
_exptl_crystal_size_mid 0.18
_exptl_crystal_size_min 0.17
_refine_diff_density_max 1.076
_refine_diff_density_min -0.694
_refine_diff_density_rms 0.135
_refine_ls_extinction_method none
_refine_ls_goodness_of_fit_ref 1.029
_refine_ls_hydrogen_treatment constr
_refine_ls_matrix_type full
_refine_ls_number_parameters 331
_refine_ls_number_reflns 4742
_refine_ls_number_restraints 0
_refine_ls_restrained_S_all 1.029
_refine_ls_R_factor_all 0.0866
_refine_ls_R_factor_gt 0.0615
_refine_ls_shift/su_max 0.000
_refine_ls_shift/su_mean 0.000
_refine_ls_structure_factor_coef Fsqd
_refine_ls_weighting_details 'calc w=1/[\s^2^(Fo^2^)+(0.0670P)^2^+0.0000P] where P=(Fo^2^+2Fc^2^)/3'
_refine_ls_weighting_scheme calc
_refine_ls_wR_factor_gt 0.1479
_refine_ls_wR_factor_ref 0.1575
_reflns_number_gt 3366
_reflns_number_total 4742
_reflns_threshold_expression >2sigma(I)
_cod_data_source_file cg2016275_si_002.cif
_cod_data_source_block 2
_cod_depositor_comments
;
The following automatic conversions were performed:

'_symmetry_cell_setting' value 'Monoclinic' changed to 'monoclinic'
according to /home/saulius/struct/CIF-dictionaries/cif_core.dic
dictionary named 'cif_core.dic' version 2.4.1 from 2010-06-29.

Automatic conversion script
Id: cif_fix_values 1715 2011-07-08 13:25:40Z adriana 
;
_cod_original_cell_volume 2414.5(14)
_cod_original_sg_symbol_H-M 'P2(1)/n  '
_cod_database_code 4505930

loop_
_symmetry_equiv_pos_as_xyz
'x, y, z'
'-x+1/2, y+1/2, -z+1/2'
'-x, -y, -z'
'x-1/2, -y-1/2, z-1/2'

loop_
_atom_site_label
_atom_site_type_symbol
_atom_site_fract_x
_atom_site_fract_y
_atom_site_fract_z
_atom_site_U_iso_or_equiv
_atom_site_adp_type
_atom_site_occupancy
_atom_site_symmetry_multiplicity
_atom_site_calc_flag
_atom_site_refinement_flags
Zn1 Zn 0.60726(6) 0.62016(4) 0.66125(5) 0.02451(18) Uani 1 1 d .
Zn2 Zn 0.86255(6) 0.69142(4) 0.80561(5) 0.026 Uani 1 1 d .
C1 C 0.1646(5) 0.4034(3) 0.9539(4) 0.0265(13) Uani 1 1 d .
C2 C 0.2360(5) 0.4121(3) 0.8841(5) 0.0286(14) Uani 1 1 d .
H2 H 0.2346 0.3716 0.8327 0.034 Uiso 1 1 calc R
C3 C 0.3093(5) 0.4800(4) 0.8894(4) 0.0283(13) Uani 1 1 d .
C4 C 0.3160(5) 0.5379(4) 0.9691(4) 0.0312(14) Uani 1 1 d .
H4 H 0.3690 0.5817 0.9755 0.037 Uiso 1 1 calc R
C5 C 0.2447(5) 0.5312(3) 1.0392(4) 0.0275(13) Uani 1 1 d .
C6 C 0.1676(5) 0.4645(3) 1.0290(4) 0.0265(13) Uani 1 1 d .
H6 H 0.1167 0.4609 1.0738 0.032 Uiso 1 1 calc R
C7 C 0.0929(5) 0.3283(3) 0.9526(4) 0.0247(13) Uani 1 1 d .
C8 C 0.0400(5) 0.2790(4) 0.8725(5) 0.0321(14) Uani 1 1 d .
H8 H 0.0442 0.2864 0.8030 0.038 Uiso 1 1 calc R
C9 C -0.0021(5) 0.2318(4) 1.0093(5) 0.0334(15) Uani 1 1 d .
H9 H -0.0340 0.1984 1.0540 0.040 Uiso 1 1 calc R
C10 C 0.2593(5) 0.5907(4) 1.1276(5) 0.0296(14) Uani 1 1 d .
C11 C 0.3178(6) 0.6645(4) 1.1464(5) 0.0338(15) Uani 1 1 d .
H11 H 0.3565 0.6903 1.1003 0.041 Uiso 1 1 calc R
C12 C 0.2479(6) 0.6408(4) 1.2794(5) 0.0379(16) Uani 1 1 d .
H12 H 0.2278 0.6464 1.3438 0.045 Uiso 1 1 calc R
C13 C 0.3841(5) 0.4919(4) 0.8154(4) 0.0281(13) Uani 1 1 d .
C14 C 0.4444(5) 0.5592(4) 0.7955(5) 0.0348(15) Uani 1 1 d .
H14 H 0.4475 0.6103 0.8303 0.042 Uiso 1 1 calc R
C15 C 0.4731(5) 0.4652(4) 0.6887(5) 0.0309(14) Uani 1 1 d .
H15 H 0.4986 0.4369 0.6359 0.037 Uiso 1 1 calc R
C16 C 0.8051(5) 0.5297(4) 0.4621(5) 0.0361(15) Uani 1 1 d .
C17 C 0.8892(5) 0.5693(4) 0.4214(5) 0.0404(16) Uani 1 1 d .
H17 H 0.9050 0.6257 0.4363 0.048 Uiso 1 1 calc R
C18 C 0.9497(6) 0.5273(4) 0.3598(5) 0.0428(17) Uani 1 1 d .
H18 H 1.0053 0.5550 0.3319 0.051 Uiso 1 1 calc R
C19 C 0.9274(5) 0.4436(5) 0.3396(5) 0.0365(16) Uani 1 1 d .
C20 C 0.8423(6) 0.4025(4) 0.3778(5) 0.0398(16) Uani 1 1 d .
H20 H 0.8262 0.3462 0.3622 0.048 Uiso 1 1 calc R
C21 C 0.7815(5) 0.4466(4) 0.4397(5) 0.0370(15) Uani 1 1 d .
H21 H 0.7243 0.4197 0.4662 0.044 Uiso 1 1 calc R
C22 C 0.7411(6) 0.5795(4) 0.5294(5) 0.0372(16) Uani 1 1 d .
C23 C 1.0031(6) 0.3946(5) 0.2808(5) 0.0460(19) Uani 1 1 d .
N1 N -0.0198(4) 0.2173(3) 0.9081(4) 0.0293(12) Uani 1 1 d .
N2 N 0.0645(4) 0.2972(3) 1.0425(4) 0.0274(11) Uani 1 1 d .
N3 N 0.3118(4) 0.6953(3) 1.2423(4) 0.0318(12) Uani 1 1 d .
N4 N 0.2153(5) 0.5771(3) 1.2147(4) 0.0382(13) Uani 1 1 d .
H4A H 0.1742 0.5349 1.2254 0.046 Uiso 1 1 calc R
N5 N 0.5008(4) 0.5422(3) 0.7169(4) 0.0298(12) Uani 1 1 d .
N6 N 0.4028(4) 0.4321(3) 0.7458(4) 0.0333(12) Uani 1 1 d .
H6A H 0.3746 0.3822 0.7397 0.040 Uiso 1 1 calc R
O1 O 0.6706(4) 0.5406(3) 0.5719(3) 0.0418(11) Uani 1 1 d .
O2 O 0.7605(5) 0.6556(3) 0.5404(4) 0.0595(15) Uani 1 1 d .
O3 O 1.0816(4) 0.4337(3) 0.2479(4) 0.057 Uani 1 1 d .
O4 O 0.9870(5) 0.3178(3) 0.2642(4) 0.0561(14) Uani 1 1 d .
O5 O 0.7045(3) 0.6497(2) 0.7960(3) 0.0311(9) Uani 1 1 d .
O1W O 0.5842(12) 0.7464(7) 0.9179(10) 0.226(6) Uani 1 1 d .
O2W O 0.2956(5) 0.2766(3) 0.6842(5) 0.0781(19) Uani 1 1 d .

loop_
_atom_site_aniso_label
_atom_site_aniso_U_11
_atom_site_aniso_U_22
_atom_site_aniso_U_33
_atom_site_aniso_U_23
_atom_site_aniso_U_13
_atom_site_aniso_U_12
Zn1 0.0225(3) 0.0272(4) 0.0248(4) 0.0028(3) 0.0073(3) 0.0031(3)
Zn2 0.028 0.027 0.025 0.001 0.007 0.001
C1 0.030(3) 0.028(3) 0.021(3) 0.006(2) 0.004(3) -0.004(2)
C2 0.035(4) 0.022(3) 0.029(3) -0.004(3) 0.008(3) -0.006(3)
C3 0.032(3) 0.030(3) 0.024(3) 0.001(3) 0.008(3) -0.004(3)
C4 0.034(4) 0.030(3) 0.029(3) -0.003(3) 0.009(3) -0.013(3)
C5 0.033(3) 0.026(3) 0.025(3) 0.002(2) 0.009(3) 0.000(3)
C6 0.027(3) 0.031(3) 0.023(3) 0.003(3) 0.010(3) -0.001(3)
C7 0.026(3) 0.027(3) 0.022(3) -0.002(2) 0.008(3) -0.001(2)
C8 0.040(4) 0.036(3) 0.024(3) -0.001(3) 0.014(3) -0.008(3)
C9 0.040(4) 0.030(3) 0.033(4) 0.003(3) 0.012(3) -0.012(3)
C10 0.031(3) 0.032(3) 0.028(4) 0.000(3) 0.011(3) -0.002(3)
C11 0.046(4) 0.031(3) 0.027(3) -0.004(3) 0.014(3) -0.006(3)
C12 0.049(4) 0.040(4) 0.031(4) -0.006(3) 0.021(3) -0.007(3)
C13 0.030(3) 0.035(3) 0.018(3) -0.002(3) 0.004(3) -0.004(3)
C14 0.039(4) 0.033(3) 0.039(4) -0.013(3) 0.024(3) -0.009(3)
C15 0.036(4) 0.037(4) 0.024(3) 0.000(3) 0.017(3) 0.000(3)
C16 0.031(4) 0.049(4) 0.027(4) 0.005(3) 0.002(3) 0.013(3)
C17 0.033(4) 0.050(4) 0.042(4) 0.002(3) 0.016(3) 0.007(3)
C18 0.036(4) 0.055(5) 0.040(4) 0.004(3) 0.014(3) 0.004(3)
C19 0.025(3) 0.062(5) 0.023(3) 0.002(3) 0.006(3) 0.006(3)
C20 0.044(4) 0.040(4) 0.036(4) -0.002(3) 0.010(3) -0.004(3)
C21 0.032(4) 0.046(4) 0.038(4) 0.000(3) 0.018(3) 0.008(3)
C22 0.029(4) 0.050(5) 0.032(4) -0.002(3) 0.005(3) 0.013(3)
C23 0.036(4) 0.082(6) 0.020(4) 0.001(4) 0.006(3) 0.007(4)
N1 0.038(3) 0.030(3) 0.021(3) -0.007(2) 0.010(2) -0.012(2)
N2 0.031(3) 0.028(3) 0.025(3) 0.000(2) 0.009(2) -0.007(2)
N3 0.040(3) 0.028(3) 0.029(3) -0.004(2) 0.011(2) 0.000(2)
N4 0.050(3) 0.033(3) 0.038(3) -0.005(2) 0.024(3) -0.012(3)
N5 0.032(3) 0.032(3) 0.027(3) -0.001(2) 0.009(2) -0.005(2)
N6 0.039(3) 0.028(3) 0.037(3) -0.005(2) 0.017(3) -0.009(2)
O1 0.043(3) 0.050(3) 0.038(3) -0.003(2) 0.020(2) 0.010(2)
O2 0.061(4) 0.051(3) 0.077(4) -0.012(3) 0.037(3) 0.006(3)
O3 0.043 0.088 0.048 0.016 0.025 0.005
O4 0.068(4) 0.055(3) 0.050(3) -0.004(3) 0.022(3) 0.023(3)
O5 0.025(2) 0.040(2) 0.028(2) 0.0033(19) 0.0022(18) -0.0068(18)
O1W 0.235(15) 0.205(12) 0.247(14) -0.068(10) 0.072(12) 0.023(10)
O2W 0.087(5) 0.042(3) 0.115(5) -0.005(3) 0.042(4) 0.004(3)

loop_
_atom_type_symbol
_atom_type_description
_atom_type_scat_dispersion_real
_atom_type_scat_dispersion_imag
_atom_type_scat_source
C C 0.0033 0.0016 'International Tables Vol C Tables 4.2.6.8 and 6.1.1.4'
H H 0.0000 0.0000 'International Tables Vol C Tables 4.2.6.8 and 6.1.1.4'
N N 0.0061 0.0033 'International Tables Vol C Tables 4.2.6.8 and 6.1.1.4'
O O 0.0106 0.0060 'International Tables Vol C Tables 4.2.6.8 and 6.1.1.4'
Zn Zn 0.2839 1.4301 'International Tables Vol C Tables 4.2.6.8 and 6.1.1.4'

loop_
_geom_angle_atom_site_label_1
_geom_angle_atom_site_label_2
_geom_angle_atom_site_label_3
_geom_angle
_geom_angle_site_symmetry_1
_geom_angle_site_symmetry_3
O5 Zn1 N1 112.09(19) . 2_556
O5 Zn1 O1 117.79(18) . .
N1 Zn1 O1 117.31(19) 2_556 .
O5 Zn1 N5 96.56(18) . .
N1 Zn1 N5 110.1(2) 2_556 .
O1 Zn1 N5 99.6(2) . .
O5 Zn2 N2 107.12(17) . 3_667
O5 Zn2 N3 94.71(19) . 4_675
N2 Zn2 N3 110.7(2) 3_667 4_675
O5 Zn2 O4 143.66(19) . 3_766
N2 Zn2 O4 102.0(2) 3_667 3_766
N3 Zn2 O4 94.90(19) 4_675 3_766
O5 Zn2 O3 91.17(17) . 3_766
N2 Zn2 O3 107.23(19) 3_667 3_766
N3 Zn2 O3 137.86(19) 4_675 3_766
O4 Zn2 O3 59.26(18) 3_766 3_766
O5 Zn2 C23 117.9(2) . 3_766
N2 Zn2 C23 108.4(2) 3_667 3_766
N3 Zn2 C23 117.2(2) 4_675 3_766
O4 Zn2 C23 29.42(19) 3_766 3_766
O3 Zn2 C23 29.9(2) 3_766 3_766
C6 C1 C2 118.5(5) . .
C6 C1 C7 120.7(5) . .
C2 C1 C7 120.7(5) . .
C1 C2 C3 120.9(5) . .
C1 C2 H2 119.5 . .
C3 C2 H2 119.5 . .
C2 C3 C4 119.6(5) . .
C2 C3 C13 122.2(5) . .
C4 C3 C13 118.1(5) . .
C5 C4 C3 120.5(5) . .
C5 C4 H4 119.7 . .
C3 C4 H4 119.7 . .
C4 C5 C6 118.6(5) . .
C4 C5 C10 119.2(5) . .
C6 C5 C10 122.0(5) . .
C1 C6 C5 121.6(5) . .
C1 C6 H6 119.2 . .
C5 C6 H6 119.2 . .
C8 C7 N2 107.2(5) . .
C8 C7 C1 130.8(5) . .
N2 C7 C1 122.0(5) . .
C7 C8 N1 110.1(5) . .
C7 C8 H8 124.9 . .
N1 C8 H8 124.9 . .
N1 C9 N2 115.0(5) . .
N1 C9 H9 122.5 . .
N2 C9 H9 122.5 . .
C11 C10 N4 104.9(5) . .
C11 C10 C5 131.6(5) . .
N4 C10 C5 123.4(5) . .
C10 C11 N3 110.5(5) . .
C10 C11 H11 124.7 . .
N3 C11 H11 124.7 . .
N3 C12 N4 112.4(5) . .
N3 C12 H12 123.8 . .
N4 C12 H12 123.8 . .
C14 C13 N6 104.9(5) . .
C14 C13 C3 131.0(5) . .
N6 C13 C3 124.1(5) . .
C13 C14 N5 110.7(5) . .
C13 C14 H14 124.7 . .
N5 C14 H14 124.7 . .
N5 C15 N6 111.1(5) . .
N5 C15 H15 124.4 . .
N6 C15 H15 124.4 . .
C21 C16 C17 119.3(6) . .
C21 C16 C22 121.8(6) . .
C17 C16 C22 118.8(6) . .
C18 C17 C16 121.3(7) . .
C18 C17 H17 119.4 . .
C16 C17 H17 119.4 . .
C17 C18 C19 119.1(6) . .
C17 C18 H18 120.5 . .
C19 C18 H18 120.5 . .
C18 C19 C20 121.0(6) . .
C18 C19 C23 119.1(6) . .
C20 C19 C23 119.7(7) . .
C19 C20 C21 118.8(6) . .
C19 C20 H20 120.6 . .
C21 C20 H20 120.6 . .
C16 C21 C20 120.4(6) . .
C16 C21 H21 119.8 . .
C20 C21 H21 119.8 . .
O2 C22 O1 123.7(6) . .
O2 C22 C16 118.6(6) . .
O1 C22 C16 117.7(6) . .
O4 C23 O3 121.1(7) . .
O4 C23 C19 120.4(6) . .
O3 C23 C19 118.4(7) . .
O4 C23 Zn2 58.8(4) . 3_766
O3 C23 Zn2 62.6(4) . 3_766
C19 C23 Zn2 176.0(5) . 3_766
C9 N1 C8 103.9(5) . .
C9 N1 Zn1 123.6(4) . 2_546
C8 N1 Zn1 132.4(4) . 2_546
C9 N2 C7 103.9(5) . .
C9 N2 Zn2 119.8(4) . 3_667
C7 N2 Zn2 133.0(4) . 3_667
C12 N3 C11 104.6(5) . .
C12 N3 Zn2 125.6(4) . 4_576
C11 N3 Zn2 128.9(4) . 4_576
C12 N4 C10 107.5(5) . .
C12 N4 H4A 126.2 . .
C10 N4 H4A 126.2 . .
C15 N5 C14 105.4(5) . .
C15 N5 Zn1 128.1(4) . .
C14 N5 Zn1 126.5(4) . .
C15 N6 C13 107.9(5) . .
C15 N6 H6A 126.1 . .
C13 N6 H6A 126.1 . .
C22 O1 Zn1 108.6(4) . .
C23 O3 Zn2 87.5(5) . 3_766
C23 O4 Zn2 91.8(4) . 3_766
Zn1 O5 Zn2 120.53(19) . .

loop_
_geom_bond_atom_site_label_1
_geom_bond_atom_site_label_2
_geom_bond_distance
_geom_bond_site_symmetry_2
Zn1 O5 1.946(4) .
Zn1 N1 1.972(5) 2_556
Zn1 O1 1.981(4) .
Zn1 N5 2.016(5) .
Zn2 O5 1.964(4) .
Zn2 N2 1.998(5) 3_667
Zn2 N3 2.024(5) 4_675
Zn2 O4 2.177(5) 3_766
Zn2 O3 2.261(5) 3_766
Zn2 C23 2.544(7) 3_766
C1 C6 1.379(8) .
C1 C2 1.380(8) .
C1 C7 1.466(7) .
C2 C3 1.380(8) .
C2 H2 0.9300 .
C3 C4 1.383(8) .
C3 C13 1.461(8) .
C4 C5 1.380(8) .
C4 H4 0.9300 .
C5 C6 1.389(8) .
C5 C10 1.477(8) .
C6 H6 0.9300 .
C7 C8 1.351(8) .
C7 N2 1.386(7) .
C8 N1 1.352(7) .
C8 H8 0.9300 .
C9 N1 1.317(7) .
C9 N2 1.323(7) .
C9 H9 0.9300 .
C10 C11 1.361(8) .
C10 N4 1.370(7) .
C11 N3 1.366(7) .
C11 H11 0.9300 .
C12 N3 1.312(7) .
C12 N4 1.327(7) .
C12 H12 0.9300 .
C13 C14 1.346(8) .
C13 N6 1.370(7) .
C14 N5 1.370(7) .
C14 H14 0.9300 .
C15 N5 1.304(7) .
C15 N6 1.341(7) .
C15 H15 0.9300 .
C16 C21 1.373(9) .
C16 C17 1.380(9) .
C16 C22 1.508(8) .
C17 C18 1.366(8) .
C17 H17 0.9300 .
C18 C19 1.375(9) .
C18 H18 0.9300 .
C19 C20 1.382(9) .
C19 C23 1.520(9) .
C20 C21 1.389(8) .
C20 H20 0.9300 .
C21 H21 0.9300 .
C22 O2 1.237(8) .
C22 O1 1.261(7) .
C23 O4 1.250(8) .
C23 O3 1.270(8) .
C23 Zn2 2.544(7) 3_766
N1 Zn1 1.972(5) 2_546
N2 Zn2 1.998(5) 3_667
N3 Zn2 2.024(5) 4_576
N4 H4A 0.8600 .
N6 H6A 0.8600 .
O3 Zn2 2.261(5) 3_766
O4 Zn2 2.177(5) 3_766

loop_
_geom_torsion_atom_site_label_1
_geom_torsion_atom_site_label_2
_geom_torsion_atom_site_label_3
_geom_torsion_atom_site_label_4
_geom_torsion
_geom_torsion_site_symmetry_1
_geom_torsion_site_symmetry_4
C6 C1 C2 C3 0.4(9) . .
C7 C1 C2 C3 -175.7(5) . .
C1 C2 C3 C4 3.5(9) . .
C1 C2 C3 C13 -178.7(6) . .
C2 C3 C4 C5 -4.2(9) . .
C13 C3 C4 C5 177.9(6) . .
C3 C4 C5 C6 1.0(9) . .
C3 C4 C5 C10 176.0(6) . .
C2 C1 C6 C5 -3.7(9) . .
C7 C1 C6 C5 172.5(5) . .
C4 C5 C6 C1 3.0(9) . .
C10 C5 C6 C1 -171.8(5) . .
C6 C1 C7 C8 150.6(7) . .
C2 C1 C7 C8 -33.3(10) . .
C6 C1 C7 N2 -27.0(8) . .
C2 C1 C7 N2 149.1(6) . .
N2 C7 C8 N1 -0.6(7) . .
C1 C7 C8 N1 -178.5(6) . .
C4 C5 C10 C11 14.3(10) . .
C6 C5 C10 C11 -171.0(6) . .
C4 C5 C10 N4 -162.7(6) . .
C6 C5 C10 N4 12.1(9) . .
N4 C10 C11 N3 0.7(7) . .
C5 C10 C11 N3 -176.6(6) . .
C2 C3 C13 C14 166.4(7) . .
C4 C3 C13 C14 -15.8(10) . .
C2 C3 C13 N6 -10.8(9) . .
C4 C3 C13 N6 167.0(6) . .
N6 C13 C14 N5 -0.8(7) . .
C3 C13 C14 N5 -178.5(6) . .
C21 C16 C17 C18 -0.3(10) . .
C22 C16 C17 C18 -179.9(6) . .
C16 C17 C18 C19 -1.1(10) . .
C17 C18 C19 C20 2.1(10) . .
C17 C18 C19 C23 -173.6(6) . .
C18 C19 C20 C21 -1.8(10) . .
C23 C19 C20 C21 174.0(6) . .
C17 C16 C21 C20 0.7(10) . .
C22 C16 C21 C20 -179.7(6) . .
C19 C20 C21 C16 0.3(10) . .
C21 C16 C22 O2 -174.8(6) . .
C17 C16 C22 O2 4.8(9) . .
C21 C16 C22 O1 5.5(9) . .
C17 C16 C22 O1 -175.0(6) . .
C18 C19 C23 O4 177.8(6) . .
C20 C19 C23 O4 2.0(10) . .
C18 C19 C23 O3 -3.2(9) . .
C20 C19 C23 O3 -179.0(6) . .
N2 C9 N1 C8 -0.3(7) . .
N2 C9 N1 Zn1 176.1(4) . 2_546
C7 C8 N1 C9 0.6(7) . .
C7 C8 N1 Zn1 -175.3(4) . 2_546
N1 C9 N2 C7 -0.1(7) . .
N1 C9 N2 Zn2 -162.1(4) . 3_667
C8 C7 N2 C9 0.4(6) . .
C1 C7 N2 C9 178.5(5) . .
C8 C7 N2 Zn2 158.9(4) . 3_667
C1 C7 N2 Zn2 -23.0(8) . 3_667
N4 C12 N3 C11 1.4(8) . .
N4 C12 N3 Zn2 171.6(4) . 4_576
C10 C11 N3 C12 -1.3(7) . .
C10 C11 N3 Zn2 -171.0(4) . 4_576
N3 C12 N4 C10 -0.9(8) . .
C11 C10 N4 C12 0.1(7) . .
C5 C10 N4 C12 177.7(6) . .
N6 C15 N5 C14 -0.5(7) . .
N6 C15 N5 Zn1 177.9(4) . .
C13 C14 N5 C15 0.8(7) . .
C13 C14 N5 Zn1 -177.6(4) . .
O5 Zn1 N5 C15 -127.7(5) . .
N1 Zn1 N5 C15 115.9(5) 2_556 .
O1 Zn1 N5 C15 -8.0(6) . .
O5 Zn1 N5 C14 50.4(5) . .
N1 Zn1 N5 C14 -66.0(5) 2_556 .
O1 Zn1 N5 C14 170.1(5) . .
N5 C15 N6 C13 0.0(7) . .
C14 C13 N6 C15 0.5(7) . .
C3 C13 N6 C15 178.3(6) . .
O2 C22 O1 Zn1 -3.0(8) . .
C16 C22 O1 Zn1 176.7(4) . .
O5 Zn1 O1 C22 -77.3(4) . .
N1 Zn1 O1 C22 61.4(5) 2_556 .
N5 Zn1 O1 C22 -180.0(4) . .
O4 C23 O3 Zn2 -5.4(7) . 3_766
C19 C23 O3 Zn2 175.7(5) . 3_766
O3 C23 O4 Zn2 5.6(7) . 3_766
C19 C23 O4 Zn2 -175.5(5) . 3_766
N1 Zn1 O5 Zn2 -87.9(3) 2_556 .
O1 Zn1 O5 Zn2 52.8(3) . .
N5 Zn1 O5 Zn2 157.3(2) . .
N2 Zn2 O5 Zn1 -174.5(2) 3_667 .
N3 Zn2 O5 Zn1 72.2(2) 4_675 .
O4 Zn2 O5 Zn1 -32.7(4) 3_766 .
O3 Zn2 O5 Zn1 -66.0(2) 3_766 .
C23 Zn2 O5 Zn1 -52.0(3) 3_766 .
